data_7126182
loop_
_publ_author_name
'Anderson, Christopher L.'
'Liang, Jiatao'
'Teat, Simon J.'
'Garz\'on-Ruiz, Andr\'es'
'Nenon, David P.'
'Navarro, Amparo'
'Liu, Yi'

_publ_section_title
;
 A highly substituted pyrazinophane generated from a quinoidal system via
 a cascade reaction.
;
_journal_issue 32
_journal_name_full 'Chemical communications (Cambridge, England)'
_journal_page_first 4472
_journal_page_last 4475
_journal_paper_doi 10.1039/d0cc00916d
_journal_volume 56
_journal_year 2020
_chemical_formula_sum 'C22 H16 N2 S4'
_chemical_formula_weight 436.61
_chemical_name_common 'AQM Analog 8'
_chemical_name_systematic 'AQM Monomeric Analog 8'
_space_group_crystal_system monoclinic
_space_group_IT_number 14
_space_group_name_Hall '-P 2yn'
_space_group_name_H-M_alt 'P 1 21/n 1'
_atom_sites_solution_hydrogens geom
_atom_sites_solution_primary 'Dual space'
_atom_sites_solution_secondary difmap
_audit_creation_method SHELXL-2018/1
_audit_update_record
;
2020-02-03 deposited with the CCDC.	2020-03-09 downloaded from the CCDC.
;
_cell_angle_alpha 90
_cell_angle_beta 98.615(2)
_cell_angle_gamma 90
_cell_formula_units_Z 2
_cell_length_a 5.4963(3)
_cell_length_b 10.4093(5)
_cell_length_c 17.0568(8)
_cell_measurement_reflns_used 9844
_cell_measurement_temperature 100(2)
_cell_measurement_theta_max 31.3777
_cell_measurement_theta_min 3.1882
_cell_volume 964.85(8)
_computing_cell_refinement 'Bruker SAINT v8.38a'
_computing_data_collection 'Bruker APEX 3'
_computing_data_reduction 'Bruker SAINT v8.38a'
_computing_molecular_graphics 'Bruker SHELXTL'
_computing_publication_material 'Bruker SHELXTL & local programs'
_computing_structure_refinement 'SHELXL-2018/1 (Sheldrick, 2018)'
_computing_structure_solution 'SHELXT 2014/5 (Sheldrick, 2014)'
_diffrn_ambient_temperature 100(2)
_diffrn_detector_area_resol_mean 7.39
_diffrn_measured_fraction_theta_full 0.997
_diffrn_measured_fraction_theta_max 0.997
_diffrn_measurement_device_type 'Bruker D8 with PHOTONII detector'
_diffrn_measurement_method '\w/\q shutterless scans'
_diffrn_radiation_type synchrotron
_diffrn_radiation_wavelength 0.7288
_diffrn_reflns_av_R_equivalents 0.0416
_diffrn_reflns_av_unetI/netI 0.0268
_diffrn_reflns_Laue_measured_fraction_full 0.997
_diffrn_reflns_Laue_measured_fraction_max 0.997
_diffrn_reflns_limit_h_max 7
_diffrn_reflns_limit_h_min -7
_diffrn_reflns_limit_k_max 14
_diffrn_reflns_limit_k_min -14
_diffrn_reflns_limit_l_max 24
_diffrn_reflns_limit_l_min -24
_diffrn_reflns_number 25612
_diffrn_reflns_point_group_measured_fraction_full 0.997
_diffrn_reflns_point_group_measured_fraction_max 0.997
_diffrn_reflns_theta_full 25.930
_diffrn_reflns_theta_max 31.397
_diffrn_reflns_theta_min 2.358
_diffrn_source 'Advanced Light Source beamline 12.2.1'
_exptl_absorpt_coefficient_mu 0.533
_exptl_absorpt_correction_T_max 0.989
_exptl_absorpt_correction_T_min 0.918
_exptl_absorpt_correction_type multi-scan
_exptl_absorpt_process_details 'SADABS 2016/2 Bruker AXS Madison WI USA'
_exptl_crystal_colour white
_exptl_crystal_density_diffrn 1.503
_exptl_crystal_description needle
_exptl_crystal_F_000 452
_exptl_crystal_recrystallization_method 'Re-crystallisation from solvent: tetrahydrofuran'
_exptl_crystal_size_max 0.130
_exptl_crystal_size_mid 0.030
_exptl_crystal_size_min 0.020
_refine_diff_density_max 0.504
_refine_diff_density_min -0.374
_refine_diff_density_rms 0.093
_refine_ls_extinction_method none
_refine_ls_goodness_of_fit_ref 1.091
_refine_ls_hydrogen_treatment constr
_refine_ls_matrix_type full
_refine_ls_number_parameters 159
_refine_ls_number_reflns 2944
_refine_ls_number_restraints 264
_refine_ls_restrained_S_all 1.082
_refine_ls_R_factor_all 0.0331
_refine_ls_R_factor_gt 0.0318
_refine_ls_shift/su_max 0.001
_refine_ls_shift/su_mean 0.000
_refine_ls_structure_factor_coef Fsqd
_refine_ls_weighting_details 'w=1/[\s^2^(Fo^2^)+(0.0392P)^2^+0.4162P] where P=(Fo^2^+2Fc^2^)/3'
_refine_ls_weighting_scheme calc
_refine_ls_wR_factor_gt 0.0793
_refine_ls_wR_factor_ref 0.0806
_reflns_Friedel_coverage 0.000
_reflns_number_gt 2797
_reflns_number_total 2944
_reflns_threshold_expression 'I > 2\s(I)'
_cod_data_source_file d0cc00916d2.cif
_cod_data_source_block cla_1031_a
_cod_depositor_comments 'Adding full bibliography for 7126181--7126182.cif.'
_cod_original_sg_symbol_H-M 'P 21/n'
_cod_database_code 7126182
_shelx_shelxl_version_number 2018/1
_shelx_space_group_comment
;
The symmetry employed for this shelxl refinement is uniquely defined
by the following loop, which should always be used as a source of
symmetry information in preference to the above space-group names.
They are only intended as comments.
;
_shelx_estimated_absorpt_t_min 0.934
_shelx_estimated_absorpt_t_max 0.989

loop_
_space_group_symop_operation_xyz
'x, y, z'
'-x+1/2, y+1/2, -z+1/2'
'-x, -y, -z'
'x-1/2, -y-1/2, z-1/2'

loop_
_atom_site_label
_atom_site_type_symbol
_atom_site_fract_x
_atom_site_fract_y
_atom_site_fract_z
_atom_site_U_iso_or_equiv
_atom_site_adp_type
_atom_site_occupancy
_atom_site_site_symmetry_order
_atom_site_calc_flag
_atom_site_refinement_flags_posn
_atom_site_refinement_flags_adp
_atom_site_refinement_flags_occupancy
_atom_site_disorder_assembly
_atom_site_disorder_group
N1 N 0.34657(15) 0.51167(8) 0.55603(5) 0.01398(16) Uani 1 1 d . . . . .
C1 C 0.37707(17) 0.39648(9) 0.52303(6) 0.01333(17) Uani 1 1 d . . . . .
C2 C 0.53659(17) 0.38523(9) 0.46568(5) 0.01344(17) Uani 1 1 d . . . . .
C3 C 0.23294(18) 0.29324(10) 0.55233(6) 0.01440(18) Uani 1 1 d D U . . .
S1 S 0.02204(6) 0.34158(3) 0.61231(2) 0.01563(8) Uani 0.85 1 d D U P A 1
C4 C 0.2316(3) 0.16178(18) 0.54403(9) 0.0213(3) Uani 0.85 1 d D U P A 1
H4 H 0.332129 0.116248 0.512776 0.026 Uiso 0.85 1 calc R U P A 1
C5 C 0.0613(5) 0.1020(3) 0.58792(17) 0.0218(5) Uani 0.85 1 d D U P A 1
H5 H 0.038183 0.011663 0.589955 0.026 Uiso 0.85 1 calc R U P A 1
C6 C -0.0648(5) 0.1881(3) 0.62663(15) 0.0170(4) Uani 0.85 1 d D U P A 1
H6 H -0.187025 0.164914 0.657948 0.020 Uiso 0.85 1 calc R U P A 1
S1' S 0.2758(5) 0.1286(2) 0.53856(15) 0.0186(5) Uiso 0.15 1 d D U P A 2
C4' C 0.0502(16) 0.3044(10) 0.5957(5) 0.0267(19) Uiso 0.15 1 d D U P A 2
H4' H -0.006219 0.385662 0.610805 0.032 Uiso 0.15 1 calc R U P A 2
C5' C -0.056(3) 0.1854(18) 0.6181(9) 0.022(3) Uiso 0.15 1 d D U P A 2
H5' H -0.186609 0.179495 0.648761 0.026 Uiso 0.15 1 calc R U P A 2
C6' C 0.055(3) 0.0845(15) 0.5897(7) 0.012(2) Uiso 0.15 1 d D U P A 2
H6' H 0.012432 -0.002345 0.597857 0.014 Uiso 0.15 1 calc R U P A 2
C7 C 0.58599(18) 0.26321(9) 0.42338(6) 0.01484(18) Uani 1 1 d . . . . .
H7A H 0.612232 0.191992 0.462203 0.018 Uiso 1 1 calc R U . . .
H7B H 0.738394 0.273486 0.399567 0.018 Uiso 1 1 calc R U . . .
C8 C 0.37623(18) 0.22949(9) 0.35928(6) 0.01441(18) Uani 1 1 d D U . . .
S2 S 0.37293(7) 0.08630(3) 0.30857(2) 0.01703(9) Uani 0.9 1 d . U P B 1
C9 C 0.1710(4) 0.2991(2) 0.33149(12) 0.0188(4) Uani 0.9 1 d . U P B 1
H9 H 0.138851 0.381187 0.352009 0.023 Uiso 0.9 1 calc R U P B 1
C10 C 0.0090(3) 0.23909(17) 0.26943(10) 0.0187(3) Uani 0.9 1 d . U P B 1
H10 H -0.140005 0.276251 0.243974 0.022 Uiso 0.9 1 calc R U P B 1
C11 C 0.0943(3) 0.12143(16) 0.25096(9) 0.0188(3) Uani 0.9 1 d . U P B 1
H11 H 0.011344 0.065928 0.211524 0.023 Uiso 0.9 1 calc R U P B 1
S2' S 0.1610(10) 0.3288(4) 0.3292(3) 0.0191(11) Uiso 0.1 1 d D U P B 2
C9' C 0.366(2) 0.1084(12) 0.3215(7) 0.019(3) Uiso 0.1 1 d D U P B 2
H9' H 0.479756 0.039995 0.332877 0.023 Uiso 0.1 1 calc R U P B 2
C10' C 0.148(3) 0.1084(14) 0.2620(8) 0.014(2) Uiso 0.1 1 d D U P B 2
H10' H 0.096985 0.038244 0.227813 0.017 Uiso 0.1 1 calc R U P B 2
C11' C 0.029(3) 0.2193(14) 0.2616(9) 0.019(3) Uiso 0.1 1 d D U P B 2
H11' H -0.118498 0.236352 0.226342 0.022 Uiso 0.1 1 calc R U P B 2

loop_
_atom_site_aniso_label
_atom_site_aniso_U_11
_atom_site_aniso_U_22
_atom_site_aniso_U_33
_atom_site_aniso_U_23
_atom_site_aniso_U_13
_atom_site_aniso_U_12
N1 0.0135(4) 0.0165(4) 0.0118(3) -0.0013(3) 0.0016(3) -0.0018(3)
C1 0.0127(4) 0.0154(4) 0.0116(4) 0.0000(3) 0.0009(3) -0.0017(3)
C2 0.0127(4) 0.0157(4) 0.0116(4) -0.0016(3) 0.0007(3) -0.0014(3)
C3 0.0136(4) 0.0173(4) 0.0124(4) -0.0003(3) 0.0021(3) -0.0018(3)
S1 0.01475(14) 0.01655(16) 0.01630(15) 0.00212(11) 0.00465(11) -0.00033(10)
C4 0.0213(7) 0.0207(7) 0.0242(7) 0.0007(6) 0.0105(5) -0.0041(6)
C5 0.0247(8) 0.0160(10) 0.0255(8) -0.0006(6) 0.0067(5) -0.0045(6)
C6 0.0162(7) 0.0187(7) 0.0168(7) 0.0013(5) 0.0046(5) -0.0029(4)
C7 0.0136(4) 0.0157(4) 0.0155(4) -0.0024(3) 0.0031(3) -0.0009(3)
C8 0.0161(4) 0.0147(4) 0.0132(4) -0.0019(3) 0.0048(3) -0.0030(3)
S2 0.02161(16) 0.01323(15) 0.01653(16) -0.00404(11) 0.00381(11) -0.00225(11)
C9 0.0210(7) 0.0163(8) 0.0189(7) -0.0030(6) 0.0027(4) -0.0002(6)
C10 0.0169(6) 0.0228(7) 0.0160(6) -0.0025(5) 0.0015(4) -0.0014(5)
C11 0.0186(7) 0.0223(7) 0.0148(6) -0.0028(5) 0.0002(5) -0.0052(5)

loop_
_atom_type_symbol
_atom_type_description
_atom_type_scat_dispersion_real
_atom_type_scat_dispersion_imag
_atom_type_scat_source
C C 0.0034 0.0017 'XDISP Program in WinGX S.Brennan & P.L.Cowan Rev.Sci.Instrum.63,850 1992'
H H 0.0000 0.0000 'XDISP Program in WinGX S.Brennan & P.L.Cowan Rev.Sci.Instrum.63,850 1992'
N N 0.0065 0.0035 'XDISP Program in WinGX S.Brennan & P.L.Cowan Rev.Sci.Instrum.63,850 1992'
S S 0.1300 0.1309 'XDISP Program in WinGX S.Brennan & P.L.Cowan Rev.Sci.Instrum.63,850 1992'

loop_
_geom_angle_atom_site_label_1
_geom_angle_atom_site_label_2
_geom_angle_atom_site_label_3
_geom_angle
_geom_angle_site_symmetry_1
_geom_angle_site_symmetry_3
_geom_angle_publ_flag
C2 N1 C1 120.42(8) 3_666 . ?
N1 C1 C2 119.51(9) . . ?
N1 C1 C3 113.76(8) . . ?
C2 C1 C3 126.73(9) . . ?
N1 C2 C1 120.06(9) 3_666 . ?
N1 C2 C7 114.69(8) 3_666 . ?
C1 C2 C7 125.24(9) . . ?
C4' C3 C1 127.8(4) . . ?
C4 C3 C1 133.53(11) . . ?
C4 C3 S1 110.86(9) . . ?
C1 C3 S1 115.60(7) . . ?
C4' C3 S1' 106.6(5) . . ?
C1 C3 S1' 125.53(11) . . ?
C6 S1 C3 92.25(10) . . ?
C3 C4 C5 111.96(19) . . ?
C3 C4 H4 124.0 . . ?
C5 C4 H4 124.0 . . ?
C6 C5 C4 112.9(2) . . ?
C6 C5 H5 123.6 . . ?
C4 C5 H5 123.6 . . ?
C5 C6 S1 112.1(2) . . ?
C5 C6 H6 124.0 . . ?
S1 C6 H6 124.0 . . ?
C6' S1' C3 94.4(6) . . ?
C3 C4' C5' 116.1(10) . . ?
C3 C4' H4' 122.0 . . ?
C5' C4' H4' 122.0 . . ?
C6' C5' C4' 110.5(14) . . ?
C6' C5' H5' 124.8 . . ?
C4' C5' H5' 124.8 . . ?
C5' C6' S1' 112.5(12) . . ?
C5' C6' H6' 123.8 . . ?
S1' C6' H6' 123.8 . . ?
C2 C7 C8 111.78(8) . . ?
C2 C7 H7A 109.3 . . ?
C8 C7 H7A 109.3 . . ?
C2 C7 H7B 109.3 . . ?
C8 C7 H7B 109.3 . . ?
H7A C7 H7B 107.9 . . ?
C9 C8 C7 129.15(12) . . ?
C9' C8 C7 120.9(6) . . ?
C9' C8 S2' 116.9(6) . . ?
C7 C8 S2' 122.1(2) . . ?
C9 C8 S2 109.82(10) . . ?
C7 C8 S2 121.03(7) . . ?
C8 S2 C11 92.53(6) . . ?
C8 C9 C10 114.73(17) . . ?
C8 C9 H9 122.6 . . ?
C10 C9 H9 122.6 . . ?
C11 C10 C9 111.56(17) . . ?
C11 C10 H10 124.2 . . ?
C9 C10 H10 124.2 . . ?
C10 C11 S2 111.35(12) . . ?
C10 C11 H11 124.3 . . ?
S2 C11 H11 124.3 . . ?
C8 S2' C11' 90.2(6) . . ?
C8 C9' C10' 107.1(11) . . ?
C8 C9' H9' 126.5 . . ?
C10' C9' H9' 126.5 . . ?
C11' C10' C9' 111.0(13) . . ?
C11' C10' H10' 124.5 . . ?
C9' C10' H10' 124.5 . . ?
C10' C11' S2' 114.7(13) . . ?
C10' C11' H11' 122.6 . . ?
S2' C11' H11' 122.6 . . ?

loop_
_geom_bond_atom_site_label_1
_geom_bond_atom_site_label_2
_geom_bond_distance
_geom_bond_site_symmetry_2
_geom_bond_publ_flag
N1 C2 1.3314(12) 3_666 ?
N1 C1 1.3457(12) . ?
C1 C2 1.4128(13) . ?
C1 C3 1.4666(13) . ?
C2 C7 1.5054(13) . ?
C3 C4' 1.338(9) . ?
C3 C4 1.376(2) . ?
C3 S1 1.7317(10) . ?
C3 S1' 1.751(3) . ?
S1 C6 1.695(3) . ?
C4 C5 1.426(3) . ?
C4 H4 0.9500 . ?
C5 C6 1.363(3) . ?
C5 H5 0.9500 . ?
C6 H6 0.9500 . ?
S1' C6' 1.661(15) . ?
C4' C5' 1.445(16) . ?
C4' H4' 0.9500 . ?
C5' C6' 1.342(15) . ?
C5' H5' 0.9500 . ?
C6' H6' 0.9500 . ?
C7 C8 1.5067(14) . ?
C7 H7A 0.9900 . ?
C7 H7B 0.9900 . ?
C8 C9 1.365(2) . ?
C8 C9' 1.413(12) . ?
C8 S2' 1.597(5) . ?
C8 S2 1.7221(10) . ?
S2 C11 1.7300(17) . ?
C9 C10 1.422(2) . ?
C9 H9 0.9500 . ?
C10 C11 1.365(2) . ?
C10 H10 0.9500 . ?
C11 H11 0.9500 . ?
S2' C11' 1.705(15) . ?
C9' C10' 1.448(15) . ?
C9' H9' 0.9500 . ?
C10' C11' 1.326(15) . ?
C10' H10' 0.9500 . ?
C11' H11' 0.9500 . ?
